data_1541103
loop_
_publ_author_name
'Pavlyuk, V.V.'
'Pecharskii, V.K.'
'Bodak, O.I.'

_publ_section_title
;
 Crystal structure of Li2 Pd2.7 Ge2.3
;
_journal_name_full 'Soviet Physics, Crystallography (= Kristallografiya)'
_journal_page_first 179
_journal_page_last 181
_journal_volume 34
_journal_year 1989
_chemical_formula_sum 'Ge4.526 Li4 Pd5.48'
_chemical_name_systematic 'Li4 Pd5.48 Ge4.526'
_space_group_IT_number 12
_symmetry_space_group_name_Hall '-C 2y'
_symmetry_space_group_name_H-M 'C 1 2/m 1'
_cell_angle_alpha 90
_cell_angle_beta 128.1
_cell_angle_gamma 90
_cell_formula_units_Z 1
_cell_length_a 7.3419
_cell_length_b 4.239
_cell_length_c 7.9315
_cell_volume 194.252
_citation_journal_id_ASTM SPHCA6
_cod_data_source_file Pavlyuk_SPHCA6_1989_595.cif
_cod_data_source_block Ge4.526Li4Pd5.48
_cod_original_cell_volume 194.2522
_cod_database_code 1541103

loop_
_symmetry_equiv_pos_as_xyz
x,y,z
-x,y,-z
-x,-y,-z
x,-y,z
x+1/2,y+1/2,z
-x+1/2,y+1/2,-z
-x+1/2,-y+1/2,-z
x+1/2,-y+1/2,z

loop_
_atom_site_label
_atom_site_type_symbol
_atom_site_fract_x
_atom_site_fract_y
_atom_site_fract_z
_atom_site_occupancy
_atom_site_U_iso_or_equiv
Ge2 Ge 0.557 0 0.868 0.23 0.0
Li1 Li 0.162 0 0.783 1 0.0
Ge3 Ge 0.736 0 0.554 0.822 0.0
Ge1 Ge 0 0 0 0.159 0.0
Pd1 Pd 0 0 0 0.844 0.0
Pd3 Pd 0.736 0 0.554 0.178 0.0
Pd2 Pd 0.557 0 0.868 0.77 0.0
